data_7249766
loop_
_publ_author_name
'Hayami, Shinya'
'Kim, Yang'
'Harrowfield, Jack'
'Thu\'ery, Pierre'
'Lee, Young Hoon'
'Atoini, Youssef'
'Kusumoto, Sotaro'

_publ_section_title
;
 Mixed-ligand uranyl ion complexes with two flexible, pyridinium-based
 dicarboxylate zwitterions and simple anionic dicarboxylates&#x2020;
;
_journal_name_full CrystEngComm
_journal_paper_doi 10.1039/D4CE01270D
_journal_year 2025
_chemical_formula_sum 'C34 H38 N2 O16 U2'
_chemical_formula_weight 1206.72
_space_group_crystal_system triclinic
_space_group_IT_number 2
_space_group_name_Hall '-P 1'
_space_group_name_H-M_alt 'P -1'
_atom_sites_solution_hydrogens geom
_audit_update_record
;
2024-12-09 deposited with the CCDC.	2025-01-12 downloaded from the CCDC.
;
_cell_angle_alpha 76.391(2)
_cell_angle_beta 83.846(2)
_cell_angle_gamma 81.044(2)
_cell_formula_units_Z 1
_cell_length_a 8.7832(4)
_cell_length_b 9.7665(5)
_cell_length_c 11.6623(6)
_cell_measurement_reflns_used 9948
_cell_measurement_temperature 100(2)
_cell_measurement_theta_max 30.5715
_cell_measurement_theta_min 2.1653
_cell_volume 957.87(8)
_computing_cell_refinement 'SAINT V8.40B (Bruker AXS LLC, 2019)'
_computing_data_collection 'Bruker Instrument Service v8.5.1.2 Release'
_computing_data_reduction 'SAINT V8.40B (Bruker AXS LLC, 2019)'
_computing_molecular_graphics 'shelXle (C.B. Huebschle, rev 1365)'
_computing_structure_refinement 'SHELXL-2019/1 (Sheldrick, 2019)'
_computing_structure_solution 'XT, VERSION 2018/2'
_diffrn_ambient_temperature 100(2)
_diffrn_detector_area_resol_mean 7.41
_diffrn_detector_type 'Bruker PHOTON III area detector'
_diffrn_measured_fraction_theta_full 0.999
_diffrn_measured_fraction_theta_max 0.999
_diffrn_measurement_device 'Kappa diffractometer'
_diffrn_measurement_device_type 'Bruker D8 Quest'
_diffrn_measurement_method '\f and \w scans'
_diffrn_radiation_monochromator 'multilayer mirror optics'
_diffrn_radiation_type MoK\a
_diffrn_radiation_wavelength 0.71073
_diffrn_reflns_av_R_equivalents 0.0510
_diffrn_reflns_av_unetI/netI 0.0168
_diffrn_reflns_limit_h_max 10
_diffrn_reflns_limit_h_min -10
_diffrn_reflns_limit_k_max 11
_diffrn_reflns_limit_k_min -11
_diffrn_reflns_limit_l_max 14
_diffrn_reflns_limit_l_min -14
_diffrn_reflns_number 67502
_diffrn_reflns_theta_full 25.68
_diffrn_reflns_theta_max 25.68
_diffrn_reflns_theta_min 1.80
_diffrn_source 'microfocus sealed X-ray tube'
_diffrn_source_current 1.4
_diffrn_source_type 'Incoatec I\ms 70 W'
_diffrn_source_voltage 50
_exptl_absorpt_coefficient_mu 8.516
_exptl_absorpt_correction_T_max 0.75
_exptl_absorpt_correction_T_min 0.48
_exptl_absorpt_correction_type multi-scan
_exptl_absorpt_process_details
;
Krause, L., Herbst-Irmer, R., Sheldrick, G. M., Stalke, D. (2015).
"Comparison of silver and molybdenum microfocus X-ray sources for
single-crystal structure determination"
J. Appl. Cryst. 48, 3-10.
doi:10.1107/S1600576714022985
;
_exptl_crystal_colour 'translucent light yellow'
_exptl_crystal_density_diffrn 2.092
_exptl_crystal_density_method 'not measured'
_exptl_crystal_description platelet
_exptl_crystal_F_000 568
_exptl_crystal_size_max 0.083
_exptl_crystal_size_mid 0.073
_exptl_crystal_size_min 0.023
_refine_diff_density_max 4.142
_refine_diff_density_min -2.413
_refine_ls_extinction_method none
_refine_ls_goodness_of_fit_ref 1.231
_refine_ls_hydrogen_treatment constr
_refine_ls_matrix_type full
_refine_ls_number_parameters 244
_refine_ls_number_reflns 3636
_refine_ls_number_restraints 4
_refine_ls_restrained_S_all 1.233
_refine_ls_R_factor_all 0.0467
_refine_ls_R_factor_gt 0.0457
_refine_ls_shift/su_max 0.001
_refine_ls_shift/su_mean 0.000
_refine_ls_structure_factor_coef Fsqd
_refine_ls_weighting_details 'w=1/[\s^2^(Fo^2^)+(0.0468P)^2^+12.4127P] where P=(Fo^2^+2Fc^2^)/3'
_refine_ls_weighting_scheme calc
_refine_ls_wR_factor_gt 0.1179
_refine_ls_wR_factor_ref 0.1185
_reflns_number_gt 3536
_reflns_number_total 3636
_reflns_threshold_expression 'I > 2\s(I)'
_cod_data_source_file d4ce01270d1.cif
_cod_data_source_block 3
_cod_depositor_comments
;
The following automatic conversions were performed:

data item '_exptl_absorpt_correction_type' value 'Multi-Scan' was
changed to 'multi-scan' in accordance with the
/home/data/users/saulius/crontab/automatic-downloads/rss-feeds/RSC/lib/dictionaries/cif_core.dic
dictionary named 'cif_core.dic' version 2.4.2 last updated on
2011-04-26.

Automatic conversion script
Id: cif_fix_values 8170 2020-07-09 18:12:32Z antanas 
;
_cod_database_code 7249766

loop_
_space_group_symop_operation_xyz
'x, y, z'
'-x, -y, -z'

loop_
_atom_site_type_symbol
_atom_site_label
_atom_site_fract_x
_atom_site_fract_y
_atom_site_fract_z
_atom_site_U_iso_or_equiv
_atom_site_adp_type
_atom_site_calc_flag
_atom_site_refinement_flags_adp
_atom_site_refinement_flags_occupancy
_atom_site_refinement_flags_posn
_atom_site_occupancy
_atom_site_disorder_assembly
_atom_site_disorder_group
U U1 0.55465(4) 0.77368(3) 0.26103(3) 0.02979(14) Uani d . . . 1 . .
O O1 0.6435(9) 0.7565(9) 0.3953(8) 0.052(2) Uani d . . . 1 . .
O O2 0.4671(9) 0.7868(9) 0.1286(6) 0.0455(18) Uani d . . . 1 . .
O O3 0.8057(12) 0.8091(10) 0.1542(11) 0.080(4) Uani d . . . 1 . .
O O4 0.6580(11) 0.9994(9) 0.1864(9) 0.063(3) Uani d . . . 1 . .
O O5 0.3708(8) 0.9739(7) 0.3028(7) 0.0422(17) Uani d . . . 1 . .
O O6 0.3006(7) 0.7652(7) 0.3789(6) 0.0335(14) Uani d . . . 1 . .
O O7 0.4967(8) 0.5288(7) 0.3330(6) 0.0392(16) Uani d . . . 1 . .
O O8 0.7139(8) 0.5533(8) 0.2283(7) 0.0435(17) Uani d . . . 1 . .
N N1 0.3742(11) 0.2973(9) 0.2645(9) 0.046(2) Uani d . . . 1 . .
C C1 0.7949(17) 0.9407(16) 0.1516(15) 0.079(5) Uani d . . D 1 . .
C C2 0.9308(13) 1.0258(15) 0.1157(11) 0.068(4) Uani d . . D 1 . .
H H2 0.933858 1.082283 0.176471 0.081000 Uiso calc U . R 1 . .
C C3 1.0913(12) 0.9424(14) 0.1002(9) 0.047(3) Uani d . . . 1 . .
H H3A 1.169802 1.007383 0.091718 0.057000 Uiso calc U . R 1 . .
H H3B 1.109832 0.866999 0.172529 0.057000 Uiso calc U . R 1 . .
C C4 1.1124(18) 0.8749(16) -0.0053(12) 0.071(4) Uani d . . . 1 . .
H H4A 1.222085 0.833777 -0.015316 0.085000 Uiso calc U . R 1 . .
H H4B 1.049215 0.796028 0.010628 0.085000 Uiso calc U . R 1 . .
C C5 0.2715(10) 0.8985(10) 0.3615(8) 0.0294(18) Uani d . . . 1 . .
C C6 0.1211(10) 0.9738(9) 0.4081(8) 0.0279(18) Uani d . . . 1 . .
H H6 0.083609 1.054422 0.342726 0.033000 Uiso calc U . R 1 . .
C C7 -0.0063(10) 0.8795(10) 0.4458(8) 0.0322(19) Uani d . . . 1 . .
H H7A -0.027701 0.842737 0.377821 0.039000 Uiso calc U . R 1 . .
H H7B 0.028392 0.797289 0.509412 0.039000 Uiso calc U . R 1 . .
C C8 -0.1532(11) 0.9624(10) 0.4900(8) 0.0323(19) Uani d . . . 1 . .
H H8A -0.233119 0.898447 0.517462 0.039000 Uiso calc U . R 1 . .
H H8B -0.193027 1.039644 0.424350 0.039000 Uiso calc U . R 1 . .
C C9 0.3777(14) 0.2746(11) 0.1555(12) 0.053(3) Uani d . . . 1 . .
H H9 0.462161 0.214799 0.127216 0.063000 Uiso calc U . R 1 . .
C C10 0.2600(14) 0.3371(12) 0.0842(11) 0.050(3) Uani d . . . 1 . .
H H10 0.264279 0.322141 0.006267 0.060000 Uiso calc U . R 1 . .
C C11 0.1330(13) 0.4232(12) 0.1260(11) 0.049(3) Uani d . . . 1 . .
C C12 0.1301(14) 0.4365(12) 0.2442(12) 0.052(3) Uani d . . . 1 . .
H H12 0.043328 0.488486 0.277912 0.062000 Uiso calc U . R 1 . .
C C13 0.2508(14) 0.3751(12) 0.3090(12) 0.051(3) Uani d . . . 1 . .
H H13 0.249213 0.386641 0.387775 0.061000 Uiso calc U . R 1 . .
C C14 0.5103(14) 0.2396(11) 0.3358(11) 0.047(3) Uani d . . . 1 . .
H H14A 0.539589 0.137425 0.336139 0.057000 Uiso calc U . R 1 . .
H H14B 0.482720 0.248498 0.418520 0.057000 Uiso calc U . R 1 . .
C C15 0.6458(13) 0.3188(12) 0.2854(12) 0.048(3) Uani d . . . 1 . .
H H15A 0.675283 0.305388 0.204039 0.058000 Uiso calc U . R 1 . .
H H15B 0.734735 0.276480 0.333485 0.058000 Uiso calc U . R 1 . .
C C16 0.6145(12) 0.4772(10) 0.2818(9) 0.038(2) Uani d . . . 1 . .
C C17 0.0038(14) 0.5008(12) 0.0557(11) 0.050(3) Uani d . . . 1 . .
H H17 -0.077882 0.554607 0.092851 0.060000 Uiso calc U . R 1 . .

loop_
_atom_site_aniso_label
_atom_site_aniso_U_11
_atom_site_aniso_U_22
_atom_site_aniso_U_33
_atom_site_aniso_U_12
_atom_site_aniso_U_13
_atom_site_aniso_U_23
U1 0.0269(2) 0.0290(2) 0.0361(2) -0.00671(13) 0.00714(13) -0.01491(14)
O1 0.035(4) 0.070(5) 0.064(5) -0.007(4) -0.003(4) -0.039(4)
O2 0.047(4) 0.056(5) 0.032(4) 0.007(3) -0.003(3) -0.016(3)
O3 0.069(6) 0.055(5) 0.127(9) -0.035(5) 0.060(6) -0.055(6)
O4 0.064(5) 0.043(5) 0.084(6) -0.017(4) 0.035(5) -0.032(4)
O5 0.036(4) 0.031(4) 0.059(5) -0.010(3) 0.019(3) -0.018(3)
O6 0.029(3) 0.028(3) 0.043(4) -0.004(3) 0.005(3) -0.009(3)
O7 0.044(4) 0.036(4) 0.034(3) 0.004(3) 0.019(3) -0.017(3)
O8 0.035(4) 0.039(4) 0.058(5) -0.006(3) 0.011(3) -0.020(3)
N1 0.047(5) 0.032(4) 0.057(6) -0.011(4) 0.019(4) -0.013(4)
C1 0.080(10) 0.064(9) 0.101(12) -0.032(7) 0.056(9) -0.050(8)
C2 0.055(7) 0.100(11) 0.053(7) 0.019(7) -0.010(6) -0.043(7)
C3 0.035(5) 0.070(8) 0.032(5) 0.005(5) -0.006(4) -0.007(5)
C4 0.070(9) 0.074(9) 0.060(8) 0.037(7) -0.006(7) -0.026(7)
C5 0.029(4) 0.032(5) 0.029(4) -0.006(4) 0.005(3) -0.012(4)
C6 0.027(4) 0.029(4) 0.029(4) -0.003(3) -0.002(3) -0.009(3)
C7 0.028(4) 0.040(5) 0.033(5) -0.008(4) 0.004(4) -0.016(4)
C8 0.033(5) 0.034(5) 0.032(5) -0.008(4) -0.001(4) -0.010(4)
C9 0.052(7) 0.028(5) 0.072(8) -0.006(5) 0.032(6) -0.016(5)
C10 0.058(7) 0.036(6) 0.056(7) -0.012(5) 0.018(6) -0.017(5)
C11 0.045(6) 0.036(6) 0.065(7) -0.011(5) 0.020(5) -0.016(5)
C12 0.044(6) 0.043(6) 0.069(8) -0.008(5) 0.018(6) -0.023(6)
C13 0.047(6) 0.036(6) 0.066(7) -0.005(5) 0.025(6) -0.019(5)
C14 0.055(7) 0.024(5) 0.057(7) -0.002(4) 0.010(5) -0.006(4)
C15 0.044(6) 0.037(6) 0.062(7) 0.002(5) 0.015(5) -0.018(5)
C16 0.044(6) 0.031(5) 0.038(5) -0.003(4) 0.001(4) -0.009(4)
C17 0.049(6) 0.037(6) 0.065(7) -0.012(5) 0.023(6) -0.020(5)

loop_
_atom_type_symbol
_atom_type_description
_atom_type_scat_dispersion_real
_atom_type_scat_dispersion_imag
_atom_type_scat_source
C C 0.0033 0.0016 'International Tables Vol C Tables 4.2.6.8 and 6.1.1.4'
H H 0.0000 0.0000 'International Tables Vol C Tables 4.2.6.8 and 6.1.1.4'
N N 0.0061 0.0033 'International Tables Vol C Tables 4.2.6.8 and 6.1.1.4'
O O 0.0106 0.0060 'International Tables Vol C Tables 4.2.6.8 and 6.1.1.4'
U U -9.6767 9.6646 'International Tables Vol C Tables 4.2.6.8 and 6.1.1.4'

loop_
_geom_angle_atom_site_label_1
_geom_angle_atom_site_label_2
_geom_angle_atom_site_label_3
_geom_angle_site_symmetry_1
_geom_angle_site_symmetry_3
_geom_angle
_geom_angle_publ_flag
O2 U1 O1 . . 178.8(4) ?
O2 U1 O5 . . 89.9(3) ?
O1 U1 O5 . . 91.0(3) ?
O2 U1 O3 . . 92.0(4) ?
O1 U1 O3 . . 88.2(4) ?
O5 U1 O3 . . 121.4(3) ?
O2 U1 O4 . . 93.0(4) ?
O1 U1 O4 . . 88.1(4) ?
O5 U1 O4 . . 68.5(2) ?
O3 U1 O4 . . 52.9(3) ?
O2 U1 O7 . . 90.3(3) ?
O1 U1 O7 . . 88.5(3) ?
O5 U1 O7 . . 120.7(2) ?
O3 U1 O7 . . 117.9(3) ?
O4 U1 O7 . . 170.3(3) ?
O2 U1 O8 . . 88.7(3) ?
O1 U1 O8 . . 90.3(3) ?
O5 U1 O8 . . 172.8(2) ?
O3 U1 O8 . . 65.7(3) ?
O4 U1 O8 . . 118.7(3) ?
O7 U1 O8 . . 52.3(2) ?
O2 U1 O6 . . 91.6(3) ?
O1 U1 O6 . . 88.3(3) ?
O5 U1 O6 . . 52.4(2) ?
O3 U1 O6 . . 172.8(2) ?
O4 U1 O6 . . 120.6(2) ?
O7 U1 O6 . . 68.3(2) ?
O8 U1 O6 . . 120.6(2) ?
C1 O3 U1 . . 96.2(7) ?
C1 O4 U1 . . 94.8(7) ?
C5 O5 U1 . . 95.3(5) ?
C5 O6 U1 . . 93.1(5) ?
C16 O7 U1 . . 93.7(6) ?
C16 O8 U1 . . 92.8(6) ?
C9 N1 C13 . . 120.8(12) ?
C9 N1 C14 . . 119.3(10) ?
C13 N1 C14 . . 119.9(10) ?
O3 C1 O4 . . 115.1(10) ?
O3 C1 C2 . . 123.3(12) ?
O4 C1 C2 . . 121.5(11) ?
O3 C1 U1 . . 57.8(6) ?
O4 C1 U1 . . 58.1(5) ?
C2 C1 U1 . . 169.9(12) ?
C4 C2 C1 2_775 . 103.6(13) ?
C4 C2 C3 2_775 . 111.3(10) ?
C1 C2 C3 . . 117.3(12) ?
C4 C2 H2 2_775 . 108.100000 ?
C1 C2 H2 . . 108.100000 ?
C3 C2 H2 . . 108.100000 ?
C4 C3 C2 . . 113.7(10) ?
C4 C3 H3A . . 108.800000 ?
C2 C3 H3A . . 108.800000 ?
C4 C3 H3B . . 108.800000 ?
C2 C3 H3B . . 108.800000 ?
H3A C3 H3B . . 107.700000 ?
C2 C4 C3 2_775 . 113.6(11) ?
C2 C4 H4A 2_775 . 108.800000 ?
C3 C4 H4A . . 108.800000 ?
C2 C4 H4B 2_775 . 108.800000 ?
C3 C4 H4B . . 108.800000 ?
H4A C4 H4B . . 107.700000 ?
O6 C5 O5 . . 119.2(8) ?
O6 C5 C6 . . 122.6(8) ?
O5 C5 C6 . . 118.2(8) ?
O6 C5 U1 . . 60.8(5) ?
O5 C5 U1 . . 58.4(5) ?
C6 C5 U1 . . 176.1(6) ?
C5 C6 C7 . . 113.8(7) ?
C5 C6 C8 . 2_576 109.2(7) ?
C7 C6 C8 . 2_576 111.0(7) ?
C5 C6 H6 . . 107.500000 ?
C7 C6 H6 . . 107.500000 ?
C8 C6 H6 2_576 . 107.500000 ?
C8 C7 C6 . . 110.7(8) ?
C8 C7 H7A . . 109.500000 ?
C6 C7 H7A . . 109.500000 ?
C8 C7 H7B . . 109.500000 ?
C6 C7 H7B . . 109.500000 ?
H7A C7 H7B . . 108.100000 ?
C7 C8 C6 . 2_576 110.5(8) ?
C7 C8 H8A . . 109.600000 ?
C6 C8 H8A 2_576 . 109.600000 ?
C7 C8 H8B . . 109.600000 ?
C6 C8 H8B 2_576 . 109.600000 ?
H8A C8 H8B . . 108.100000 ?
N1 C9 C10 . . 120.3(10) ?
N1 C9 H9 . . 119.800000 ?
C10 C9 H9 . . 119.800000 ?
C9 C10 C11 . . 120.3(12) ?
C9 C10 H10 . . 119.900000 ?
C11 C10 H10 . . 119.900000 ?
C10 C11 C12 . . 117.2(12) ?
C10 C11 C17 . . 124.9(12) ?
C12 C11 C17 . . 117.9(10) ?
C13 C12 C11 . . 119.7(11) ?
C13 C12 H12 . . 120.100000 ?
C11 C12 H12 . . 120.100000 ?
C12 C13 N1 . . 121.5(12) ?
C12 C13 H13 . . 119.200000 ?
N1 C13 H13 . . 119.200000 ?
N1 C14 C15 . . 110.7(9) ?
N1 C14 H14A . . 109.500000 ?
C15 C14 H14A . . 109.500000 ?
N1 C14 H14B . . 109.500000 ?
C15 C14 H14B . . 109.500000 ?
H14A C14 H14B . . 108.100000 ?
C14 C15 C16 . . 114.1(9) ?
C14 C15 H15A . . 108.700000 ?
C16 C15 H15A . . 108.700000 ?
C14 C15 H15B . . 108.700000 ?
C16 C15 H15B . . 108.700000 ?
H15A C15 H15B . . 107.600000 ?
O7 C16 O8 . . 120.9(9) ?
O7 C16 C15 . . 121.0(9) ?
O8 C16 C15 . . 118.0(9) ?
O7 C16 U1 . . 60.4(5) ?
O8 C16 U1 . . 60.8(5) ?
C15 C16 U1 . . 176.7(8) ?
C17 C17 C11 2_565 . 123.3(14) ?
C17 C17 H17 2_565 . 118.400000 ?
C11 C17 H17 . . 118.400000 ?

loop_
_geom_bond_atom_site_label_1
_geom_bond_atom_site_label_2
_geom_bond_site_symmetry_2
_geom_bond_distance
_geom_bond_publ_flag
U1 O2 . 1.767(7) ?
U1 O1 . 1.785(8) ?
U1 O5 . 2.442(7) ?
U1 O3 . 2.445(8) ?
U1 O4 . 2.448(8) ?
U1 O7 . 2.455(7) ?
U1 O8 . 2.464(7) ?
U1 O6 . 2.495(6) ?
O3 C1 . 1.268(16) ?
O4 C1 . 1.315(16) ?
O5 C5 . 1.267(11) ?
O6 C5 . 1.259(11) ?
O7 C16 . 1.236(12) ?
O8 C16 . 1.254(12) ?
N1 C9 . 1.337(16) ?
N1 C13 . 1.353(14) ?
N1 C14 . 1.490(16) ?
C1 C2 . 1.526(5) ?
C2 C4 2_775 1.465(19) ?
C2 C3 . 1.530(16) ?
C2 H2 . 1.000000 ?
C3 C4 . 1.509(17) ?
C3 H3A . 0.990000 ?
C3 H3B . 0.990000 ?
C4 H4A . 0.990000 ?
C4 H4B . 0.990000 ?
C5 C6 . 1.520(12) ?
C6 C7 . 1.522(12) ?
C6 C8 2_576 1.535(12) ?
C6 H6 . 1.000000 ?
C7 C8 . 1.522(13) ?
C7 H7A . 0.990000 ?
C7 H7B . 0.990000 ?
C8 H8A . 0.990000 ?
C8 H8B . 0.990000 ?
C9 C10 . 1.372(19) ?
C9 H9 . 0.950000 ?
C10 C11 . 1.405(16) ?
C10 H10 . 0.950000 ?
C11 C12 . 1.411(18) ?
C11 C17 . 1.474(18) ?
C12 C13 . 1.348(18) ?
C12 H12 . 0.950000 ?
C13 H13 . 0.950000 ?
C14 C15 . 1.510(16) ?
C14 H14A . 0.990000 ?
C14 H14B . 0.990000 ?
C15 C16 . 1.520(14) ?
C15 H15A . 0.990000 ?
C15 H15B . 0.990000 ?
C17 C17 2_565 1.31(3) ?
C17 H17 . 0.950000 ?

loop_
_geom_torsion_atom_site_label_1
_geom_torsion_atom_site_label_2
_geom_torsion_atom_site_label_3
_geom_torsion_atom_site_label_4
_geom_torsion_site_symmetry_1
_geom_torsion_site_symmetry_2
_geom_torsion_site_symmetry_3
_geom_torsion_site_symmetry_4
_geom_torsion
_geom_torsion_publ_flag
U1 O3 C1 O4 . . . . -9.7(17) ?
U1 O3 C1 C2 . . . . 168.0(15) ?
U1 O4 C1 O3 . . . . 9.6(17) ?
U1 O4 C1 C2 . . . . -168.1(14) ?
O3 C1 C2 C4 . . . 2_775 113.8(19) ?
O4 C1 C2 C4 . . . 2_775 -68.6(18) ?
U1 C1 C2 C4 . . . 2_775 -153.(5) ?
O3 C1 C2 C3 . . . . -9.(2) ?
O4 C1 C2 C3 . . . . 168.3(14) ?
U1 C1 C2 C3 . . . . 83.(6) ?
C4 C2 C3 C4 2_775 . . . -50.2(19) ?
C1 C2 C3 C4 . . . . 68.9(16) ?
C2 C3 C4 C2 . . . 2_775 51.4(18) ?
U1 O6 C5 O5 . . . . -2.1(9) ?
U1 O6 C5 C6 . . . . 177.8(8) ?
U1 O5 C5 O6 . . . . 2.2(9) ?
U1 O5 C5 C6 . . . . -177.7(7) ?
O6 C5 C6 C7 . . . . -16.3(12) ?
O5 C5 C6 C7 . . . . 163.6(8) ?
O6 C5 C6 C8 . . . 2_576 108.3(10) ?
O5 C5 C6 C8 . . . 2_576 -71.8(11) ?
C5 C6 C7 C8 . . . . -179.4(8) ?
C8 C6 C7 C8 2_576 . . . 57.0(11) ?
C6 C7 C8 C6 . . . 2_576 -56.7(11) ?
C13 N1 C9 C10 . . . . 4.0(16) ?
C14 N1 C9 C10 . . . . -174.2(9) ?
N1 C9 C10 C11 . . . . -1.3(16) ?
C9 C10 C11 C12 . . . . -2.6(16) ?
C9 C10 C11 C17 . . . . 177.1(10) ?
C10 C11 C12 C13 . . . . 4.1(16) ?
C17 C11 C12 C13 . . . . -175.6(10) ?
C11 C12 C13 N1 . . . . -1.7(17) ?
C9 N1 C13 C12 . . . . -2.4(16) ?
C14 N1 C13 C12 . . . . 175.7(10) ?
C9 N1 C14 C15 . . . . 70.2(12) ?
C13 N1 C14 C15 . . . . -108.0(11) ?
N1 C14 C15 C16 . . . . 59.8(13) ?
U1 O7 C16 O8 . . . . 5.6(11) ?
U1 O7 C16 C15 . . . . -176.5(9) ?
U1 O8 C16 O7 . . . . -5.5(11) ?
U1 O8 C16 C15 . . . . 176.5(9) ?
C14 C15 C16 O7 . . . . 10.6(16) ?
C14 C15 C16 O8 . . . . -171.4(10) ?
C10 C11 C17 C17 . . . 2_565 -1.(2) ?
C12 C11 C17 C17 . . . 2_565 178.3(14) ?
